data_4333669
loop_
_publ_author_name
'Zhe Li'
'Ahmed Dellali'
'Jahangir Malik'
'Majid Motevalli'
'Roger M. Nix'
'Toyin Olukoya'
'Yu Peng'
'Huanqing Ye'
'William P. Gillin'
'Ignacio Hern\'andez'
'Peter B. Wyatt'

_publ_section_title
;
 Luminescent Zinc(II) Complexes of Fluorinated Benzothiazol-2-yl
 Substituted Phenoxide and Enolate Ligands
;
_journal_name_full 'Inorganic Chemistry'
_journal_page_first 1379
_journal_page_last 1387
_journal_paper_doi 10.1021/ic302063u
_journal_volume 52
_journal_year 2013
_chemical_formula_moiety 'C26 F16 N2 O2 S2 Zn'
_chemical_formula_sum 'C26 F16 N2 O2 S2 Zn'
_chemical_formula_weight 805.77
_chemical_name_systematic
;
 ?
;
_space_group_crystal_system triclinic
_space_group_IT_number 2
_space_group_name_Hall '-P 1'
_space_group_name_H-M_alt 'P -1'
_symmetry_space_group_name_Hall '-P 1'
_symmetry_space_group_name_H-M 'P -1'
_atom_sites_solution_primary direct
_atom_sites_solution_secondary difmap
_audit_creation_method SHELXL-97
_cell_angle_alpha 92.4460(10)
_cell_angle_beta 103.5580(10)
_cell_angle_gamma 93.9180(10)
_cell_formula_units_Z 2
_cell_length_a 7.7232(2)
_cell_length_b 11.8735(3)
_cell_length_c 13.9100(4)
_cell_measurement_reflns_used 9042
_cell_measurement_temperature 100(2)
_cell_measurement_theta_max 39.2112
_cell_measurement_theta_min 2.3576
_cell_volume 1234.85(6)
_computing_cell_refinement 'SAINT V7.68A (Bruker AXS, 2009)'
_computing_data_collection 'Bruker Instrument Service v2011.12.3.0'
_computing_data_reduction 'SAINT V7.68A (Bruker AXS, 2009)'
_computing_molecular_graphics 'Bruker SHELXTL'
_computing_publication_material 'Bruker SHELXTL'
_computing_structure_refinement 'SHELXL-97 (Sheldrick, 2008)'
_computing_structure_solution 'SHELXS-97 (Sheldrick, 2008)'
_diffrn_ambient_temperature 100(2)
_diffrn_detector_area_resol_mean 8.3333
_diffrn_measured_fraction_theta_full 0.991
_diffrn_measured_fraction_theta_max 0.991
_diffrn_measurement_device_type 'Bruker APEX-II CCD'
_diffrn_measurement_method '\f and \w scans'
_diffrn_radiation_monochromator graphite
_diffrn_radiation_source 'fine-focus sealed tube'
_diffrn_radiation_type MoK\a
_diffrn_radiation_wavelength 0.71073
_diffrn_reflns_av_R_equivalents 0.0137
_diffrn_reflns_av_sigmaI/netI 0.0103
_diffrn_reflns_limit_h_max 8
_diffrn_reflns_limit_h_min -8
_diffrn_reflns_limit_k_max 13
_diffrn_reflns_limit_k_min -13
_diffrn_reflns_limit_l_max 16
_diffrn_reflns_limit_l_min -16
_diffrn_reflns_number 19178
_diffrn_reflns_theta_full 24.41
_diffrn_reflns_theta_max 24.41
_diffrn_reflns_theta_min 1.72
_exptl_absorpt_coefficient_mu 1.320
_exptl_absorpt_correction_T_max 0.86
_exptl_absorpt_correction_T_min 0.79
_exptl_absorpt_correction_type multi-scan
_exptl_absorpt_process_details 'SADABS V2008/1 (Bruker AXS)'
_exptl_crystal_colour 'pale yellow'
_exptl_crystal_density_diffrn 2.167
_exptl_crystal_description needle
_exptl_crystal_F_000 784
_exptl_crystal_size_max 0.24
_exptl_crystal_size_mid 0.14
_exptl_crystal_size_min 0.12
_refine_diff_density_max 1.373
_refine_diff_density_min -0.891
_refine_diff_density_rms 0.096
_refine_ls_extinction_method none
_refine_ls_goodness_of_fit_ref 1.142
_refine_ls_matrix_type full
_refine_ls_number_parameters 442
_refine_ls_number_reflns 4013
_refine_ls_number_restraints 0
_refine_ls_restrained_S_all 1.142
_refine_ls_R_factor_all 0.0438
_refine_ls_R_factor_gt 0.0427
_refine_ls_shift/su_max 0.000
_refine_ls_shift/su_mean 0.000
_refine_ls_structure_factor_coef Fsqd
_refine_ls_weighting_details 'calc w=1/[\s^2^(Fo^2^)+(0.0595P)^2^+3.2517P] where P=(Fo^2^+2Fc^2^)/3'
_refine_ls_weighting_scheme calc
_refine_ls_wR_factor_gt 0.1128
_refine_ls_wR_factor_ref 0.1137
_reflns_number_gt 3856
_reflns_number_total 4013
_reflns_threshold_expression >2\s(I)
_cod_data_source_file ic302063u_si_001_1.cif
_cod_data_source_block CCDC_873937
_cod_database_code 4333669

loop_
_symmetry_equiv_pos_as_xyz
'x, y, z'
'-x, -y, -z'

loop_
_atom_site_label
_atom_site_type_symbol
_atom_site_fract_x
_atom_site_fract_y
_atom_site_fract_z
_atom_site_U_iso_or_equiv
_atom_site_adp_type
_atom_site_occupancy
_atom_site_symmetry_multiplicity
_atom_site_calc_flag
C1 C 0.9101(5) 0.6709(3) 0.8154(3) 0.0154(7) Uani 1 1 d
C2 C 1.0750(5) 0.6212(3) 0.8351(3) 0.0177(7) Uani 1 1 d
C3 C 1.1653(5) 0.5987(3) 0.9278(3) 0.0201(8) Uani 1 1 d
C4 C 1.0945(5) 0.6249(3) 1.0086(3) 0.0213(8) Uani 1 1 d
C5 C 0.9353(5) 0.6723(3) 0.9929(3) 0.0178(8) Uani 1 1 d
C6 C 0.8377(5) 0.6989(3) 0.8980(3) 0.0138(7) Uani 1 1 d
C7 C 0.6708(5) 0.7529(3) 0.8876(2) 0.0138(7) Uani 1 1 d
C8 C 0.4124(5) 0.8485(3) 0.9142(3) 0.0154(7) Uani 1 1 d
C9 C 0.2724(5) 0.9011(3) 0.9389(3) 0.0195(8) Uani 1 1 d
C10 C 0.1331(5) 0.9286(3) 0.8649(3) 0.0217(8) Uani 1 1 d
C11 C 0.1315(5) 0.9039(3) 0.7656(3) 0.0191(8) Uani 1 1 d
C12 C 0.2683(5) 0.8507(3) 0.7405(3) 0.0155(7) Uani 1 1 d
C13 C 0.4113(5) 0.8225(3) 0.8153(3) 0.0134(7) Uani 1 1 d
C14 C 0.3707(5) 0.4981(3) 0.6154(3) 0.0160(7) Uani 1 1 d
C15 C 0.4384(5) 0.4569(3) 0.7076(3) 0.0190(8) Uani 1 1 d
C16 C 0.3724(5) 0.3507(3) 0.7280(3) 0.0173(7) Uani 1 1 d
C17 C 0.2432(5) 0.2864(3) 0.6583(3) 0.0208(8) Uani 1 1 d
C18 C 0.1758(5) 0.3263(3) 0.5656(3) 0.0187(8) Uani 1 1 d
C19 C 0.2435(5) 0.4317(3) 0.5457(3) 0.0170(7) Uani 1 1 d
C20 C 0.3282(5) 0.6185(3) 0.4930(3) 0.0150(7) Uani 1 1 d
C21 C 0.3505(5) 0.7178(3) 0.4385(3) 0.0168(7) Uani 1 1 d
C22 C 0.2385(5) 0.7290(3) 0.3427(3) 0.0169(7) Uani 1 1 d
C23 C 0.2555(5) 0.8167(3) 0.2863(3) 0.0209(8) Uani 1 1 d
C24 C 0.3917(5) 0.9005(3) 0.3216(3) 0.0215(8) Uani 1 1 d
C25 C 0.5044(5) 0.8946(3) 0.4121(3) 0.0162(7) Uani 1 1 d
C26 C 0.4882(5) 0.8070(3) 0.4761(3) 0.0145(7) Uani 1 1 d
N1 N 0.5588(4) 0.7694(2) 0.8022(2) 0.0123(6) Uani 1 1 d
N2 N 0.4187(4) 0.6040(2) 0.5843(2) 0.0148(6) Uani 1 1 d
O1 O 0.8405(3) 0.6894(2) 0.72361(18) 0.0173(5) Uani 1 1 d
O2 O 0.6029(3) 0.8143(2) 0.56069(18) 0.0191(5) Uani 1 1 d
F1 F 1.1462(3) 0.59447(18) 0.75774(16) 0.0233(5) Uani 1 1 d
F2 F 1.3208(3) 0.5508(2) 0.94229(19) 0.0289(5) Uani 1 1 d
F3 F 1.1799(3) 0.5993(2) 1.09991(17) 0.0280(5) Uani 1 1 d
F4 F 0.8691(3) 0.69205(19) 1.07248(15) 0.0235(5) Uani 1 1 d
F5 F 0.2725(3) 0.92321(19) 1.03454(17) 0.0283(5) Uani 1 1 d
F6 F -0.0051(3) 0.9774(2) 0.88682(18) 0.0316(6) Uani 1 1 d
F7 F -0.0054(3) 0.93237(19) 0.69539(17) 0.0257(5) Uani 1 1 d
F8 F 0.2651(3) 0.82434(18) 0.64570(15) 0.0195(5) Uani 1 1 d
F9 F 0.5614(3) 0.51832(18) 0.77662(16) 0.0232(5) Uani 1 1 d
F10 F 0.4377(3) 0.31127(19) 0.81692(16) 0.0238(5) Uani 1 1 d
F11 F 0.1810(3) 0.18565(19) 0.68161(18) 0.0282(5) Uani 1 1 d
F12 F 0.0477(3) 0.26491(18) 0.49959(17) 0.0255(5) Uani 1 1 d
F13 F 0.1055(3) 0.64711(19) 0.30456(16) 0.0230(5) Uani 1 1 d
F14 F 0.1433(3) 0.8237(2) 0.19744(16) 0.0285(5) Uani 1 1 d
F15 F 0.4108(3) 0.98745(19) 0.26446(17) 0.0289(5) Uani 1 1 d
F16 F 0.6375(3) 0.97577(17) 0.44273(16) 0.0225(5) Uani 1 1 d
S1 S 0.59984(12) 0.80307(7) 0.99103(6) 0.0163(2) Uani 1 1 d
S2 S 0.18045(12) 0.50238(7) 0.43788(6) 0.0166(2) Uani 1 1 d
Zn1 Zn 0.60036(5) 0.72216(3) 0.66837(3) 0.01614(15) Uani 1 1 d

loop_
_atom_site_aniso_label
_atom_site_aniso_U_11
_atom_site_aniso_U_22
_atom_site_aniso_U_33
_atom_site_aniso_U_23
_atom_site_aniso_U_13
_atom_site_aniso_U_12
C1 0.0157(18) 0.0109(16) 0.0190(18) 0.0016(13) 0.0034(14) -0.0002(13)
C2 0.0132(18) 0.0161(18) 0.0244(19) 0.0007(14) 0.0059(15) 0.0006(14)
C3 0.0131(18) 0.0128(18) 0.033(2) 0.0052(15) 0.0018(15) 0.0026(14)
C4 0.0190(19) 0.0186(19) 0.0213(19) 0.0056(15) -0.0058(15) 0.0005(15)
C5 0.0204(19) 0.0160(18) 0.0158(18) 0.0034(14) 0.0024(15) -0.0011(15)
C6 0.0124(17) 0.0124(17) 0.0156(17) 0.0021(13) 0.0011(13) -0.0002(13)
C7 0.0164(18) 0.0130(16) 0.0120(16) 0.0007(13) 0.0045(14) -0.0010(13)
C8 0.0188(18) 0.0133(17) 0.0158(17) 0.0044(13) 0.0064(14) 0.0020(14)
C9 0.027(2) 0.0164(18) 0.0199(19) 0.0023(14) 0.0143(16) 0.0032(15)
C10 0.022(2) 0.0161(18) 0.034(2) 0.0064(16) 0.0169(17) 0.0099(15)
C11 0.0154(18) 0.0155(18) 0.027(2) 0.0083(15) 0.0041(15) 0.0045(14)
C12 0.0159(18) 0.0146(17) 0.0161(17) 0.0024(13) 0.0044(14) -0.0006(14)
C13 0.0143(17) 0.0107(16) 0.0163(17) 0.0033(13) 0.0055(14) 0.0004(13)
C14 0.0165(18) 0.0158(18) 0.0188(18) 0.0058(14) 0.0087(15) 0.0053(14)
C15 0.0208(19) 0.0236(19) 0.0167(18) 0.0059(15) 0.0095(15) 0.0110(15)
C16 0.0200(19) 0.0182(18) 0.0176(18) 0.0094(14) 0.0091(15) 0.0086(15)
C17 0.022(2) 0.0155(18) 0.030(2) 0.0064(15) 0.0145(16) 0.0038(15)
C18 0.0145(18) 0.0165(18) 0.026(2) -0.0006(15) 0.0077(15) 0.0016(14)
C19 0.0157(18) 0.0142(18) 0.0252(19) 0.0048(14) 0.0113(15) 0.0047(14)
C20 0.0138(17) 0.0159(17) 0.0186(18) 0.0026(14) 0.0092(14) 0.0031(14)
C21 0.0205(19) 0.0155(18) 0.0184(18) 0.0040(14) 0.0106(15) 0.0062(14)
C22 0.0126(17) 0.0190(18) 0.0187(18) -0.0015(14) 0.0035(14) 0.0018(14)
C23 0.023(2) 0.024(2) 0.0155(18) 0.0040(15) 0.0026(15) 0.0054(16)
C24 0.027(2) 0.0189(19) 0.0210(19) 0.0066(15) 0.0088(16) 0.0050(16)
C25 0.0198(19) 0.0128(17) 0.0165(17) 0.0018(14) 0.0050(14) 0.0032(14)
C26 0.0143(17) 0.0163(17) 0.0155(17) 0.0018(13) 0.0075(14) 0.0045(14)
N1 0.0133(14) 0.0121(14) 0.0121(14) 0.0017(11) 0.0039(11) 0.0013(11)
N2 0.0146(15) 0.0153(15) 0.0165(15) 0.0006(11) 0.0070(12) 0.0037(12)
O1 0.0158(13) 0.0216(13) 0.0152(12) 0.0023(10) 0.0038(10) 0.0047(10)
O2 0.0197(13) 0.0221(14) 0.0166(13) 0.0080(10) 0.0051(11) 0.0022(11)
F1 0.0179(11) 0.0248(12) 0.0296(12) -0.0008(9) 0.0092(9) 0.0071(9)
F2 0.0151(11) 0.0270(12) 0.0424(14) 0.0052(10) -0.0008(10) 0.0105(9)
F3 0.0246(12) 0.0299(13) 0.0242(12) 0.0109(10) -0.0072(9) 0.0049(10)
F4 0.0242(12) 0.0318(12) 0.0136(10) 0.0051(9) 0.0010(9) 0.0047(9)
F5 0.0411(14) 0.0291(13) 0.0221(12) 0.0037(9) 0.0196(10) 0.0130(11)
F6 0.0307(13) 0.0344(13) 0.0391(14) 0.0090(11) 0.0207(11) 0.0205(11)
F7 0.0185(11) 0.0266(12) 0.0330(13) 0.0109(10) 0.0036(9) 0.0118(9)
F8 0.0194(11) 0.0243(11) 0.0150(10) 0.0034(8) 0.0026(8) 0.0067(9)
F9 0.0276(12) 0.0200(11) 0.0211(11) 0.0068(9) 0.0034(9) 0.0004(9)
F10 0.0302(12) 0.0253(12) 0.0186(11) 0.0149(9) 0.0077(9) 0.0060(10)
F11 0.0291(13) 0.0194(12) 0.0396(14) 0.0098(10) 0.0139(11) 0.0011(10)
F12 0.0236(12) 0.0194(11) 0.0315(12) 0.0025(9) 0.0038(10) -0.0030(9)
F13 0.0216(11) 0.0245(12) 0.0203(11) 0.0061(9) 0.0007(9) -0.0036(9)
F14 0.0333(13) 0.0299(13) 0.0180(11) 0.0112(9) -0.0035(10) 0.0005(10)
F15 0.0398(14) 0.0233(12) 0.0233(12) 0.0143(9) 0.0052(10) 0.0005(10)
F16 0.0286(12) 0.0162(11) 0.0230(11) 0.0038(8) 0.0080(9) -0.0043(9)
S1 0.0210(5) 0.0171(4) 0.0120(4) 0.0027(3) 0.0055(3) 0.0045(3)
S2 0.0152(4) 0.0167(4) 0.0180(4) 0.0009(3) 0.0040(3) 0.0016(3)
Zn1 0.0166(2) 0.0191(2) 0.0130(2) 0.00179(16) 0.00355(17) 0.00323(17)

loop_
_atom_type_symbol
_atom_type_description
_atom_type_scat_dispersion_real
_atom_type_scat_dispersion_imag
_atom_type_scat_source
C C 0.0033 0.0016 'International Tables Vol C Tables 4.2.6.8 and 6.1.1.4'
N N 0.0061 0.0033 'International Tables Vol C Tables 4.2.6.8 and 6.1.1.4'
O O 0.0106 0.0060 'International Tables Vol C Tables 4.2.6.8 and 6.1.1.4'
F F 0.0171 0.0103 'International Tables Vol C Tables 4.2.6.8 and 6.1.1.4'
S S 0.1246 0.1234 'International Tables Vol C Tables 4.2.6.8 and 6.1.1.4'
Zn Zn 0.2839 1.4301 'International Tables Vol C Tables 4.2.6.8 and 6.1.1.4'

loop_
_geom_angle_atom_site_label_1
_geom_angle_atom_site_label_2
_geom_angle_atom_site_label_3
_geom_angle
O1 C1 C2 116.7(3)
O1 C1 C6 125.9(3)
C2 C1 C6 117.3(3)
F1 C2 C3 118.5(3)
F1 C2 C1 118.2(3)
C3 C2 C1 123.3(3)
F2 C3 C2 120.8(3)
F2 C3 C4 119.6(3)
C2 C3 C4 119.6(3)
F3 C4 C5 121.0(4)
F3 C4 C3 119.9(3)
C5 C4 C3 119.1(3)
F4 C5 C4 116.9(3)
F4 C5 C6 119.7(3)
C4 C5 C6 123.4(3)
C5 C6 C1 117.2(3)
C5 C6 C7 120.2(3)
C1 C6 C7 122.6(3)
N1 C7 C6 125.1(3)
N1 C7 S1 113.3(3)
C6 C7 S1 121.6(3)
C9 C8 C13 120.6(3)
C9 C8 S1 129.0(3)
C13 C8 S1 110.4(3)
F5 C9 C10 120.5(3)
F5 C9 C8 120.1(3)
C10 C9 C8 119.3(3)
F6 C10 C9 120.4(3)
F6 C10 C11 119.0(3)
C9 C10 C11 120.5(3)
F7 C11 C12 120.4(3)
F7 C11 C10 119.0(3)
C12 C11 C10 120.6(3)
F8 C12 C11 120.8(3)
F8 C12 C13 119.8(3)
C11 C12 C13 119.4(3)
N1 C13 C8 114.1(3)
N1 C13 C12 126.4(3)
C8 C13 C12 119.6(3)
C19 C14 C15 119.3(3)
C19 C14 N2 114.7(3)
C15 C14 N2 126.0(3)
F9 C15 C14 121.0(3)
F9 C15 C16 120.0(3)
C14 C15 C16 118.9(4)
F10 C16 C17 120.2(3)
F10 C16 C15 118.8(3)
C17 C16 C15 121.0(3)
F11 C17 C16 119.1(3)
F11 C17 C18 120.3(3)
C16 C17 C18 120.5(3)
F12 C18 C19 121.9(3)
F12 C18 C17 120.1(3)
C19 C18 C17 118.0(3)
C14 C19 C18 122.2(3)
C14 C19 S2 110.3(3)
C18 C19 S2 127.5(3)
N2 C20 C21 124.9(3)
N2 C20 S2 114.1(3)
C21 C20 S2 121.0(3)
C22 C21 C26 117.0(3)
C22 C21 C20 120.8(3)
C26 C21 C20 122.2(3)
C23 C22 F13 117.0(3)
C23 C22 C21 124.1(3)
F13 C22 C21 118.9(3)
F14 C23 C22 121.3(3)
F14 C23 C24 120.0(3)
C22 C23 C24 118.7(3)
F15 C24 C25 120.9(3)
F15 C24 C23 118.7(3)
C25 C24 C23 120.3(3)
F16 C25 C24 118.6(3)
F16 C25 C26 118.0(3)
C24 C25 C26 123.4(3)
O2 C26 C25 116.2(3)
O2 C26 C21 127.3(3)
C25 C26 C21 116.5(3)
C7 N1 C13 112.2(3)
C7 N1 Zn1 123.6(2)
C13 N1 Zn1 124.2(2)
C20 N2 C14 111.3(3)
C20 N2 Zn1 123.8(2)
C14 N2 Zn1 124.9(2)
C1 O1 Zn1 126.8(2)
C26 O2 Zn1 126.6(2)
C8 S1 C7 90.04(17)
C19 S2 C20 89.63(17)
O2 Zn1 O1 107.56(11)
O2 Zn1 N1 127.40(11)
O1 Zn1 N1 92.99(11)
O2 Zn1 N2 93.40(12)
O1 Zn1 N2 121.54(11)
N1 Zn1 N2 116.36(11)

loop_
_geom_bond_atom_site_label_1
_geom_bond_atom_site_label_2
_geom_bond_distance
C1 O1 1.299(4)
C1 C2 1.413(5)
C1 C6 1.428(5)
C2 F1 1.354(4)
C2 C3 1.361(5)
C3 F2 1.340(4)
C3 C4 1.392(6)
C4 F3 1.345(4)
C4 C5 1.362(5)
C5 F4 1.342(4)
C5 C6 1.418(5)
C6 C7 1.458(5)
C7 N1 1.327(4)
C7 S1 1.751(3)
C8 C9 1.387(5)
C8 C13 1.395(5)
C8 S1 1.720(4)
C9 F5 1.345(4)
C9 C10 1.372(6)
C10 F6 1.338(4)
C10 C11 1.396(6)
C11 F7 1.334(4)
C11 C12 1.372(5)
C12 F8 1.336(4)
C12 C13 1.398(5)
C13 N1 1.384(4)
C14 C19 1.381(5)
C14 C15 1.389(5)
C14 N2 1.401(5)
C15 F9 1.332(5)
C15 C16 1.394(5)
C16 F10 1.338(4)
C16 C17 1.377(6)
C17 F11 1.340(4)
C17 C18 1.388(5)
C18 F12 1.331(4)
C18 C19 1.388(5)
C19 S2 1.735(4)
C20 N2 1.323(5)
C20 C21 1.451(5)
C20 S2 1.754(4)
C21 C22 1.425(5)
C21 C26 1.436(5)
C22 C23 1.348(5)
C22 F13 1.358(4)
C23 F14 1.342(4)
C23 C24 1.383(6)
C24 F15 1.351(4)
C24 C25 1.359(5)
C25 F16 1.338(4)
C25 C26 1.417(5)
C26 O2 1.292(4)
N1 Zn1 2.024(3)
N2 Zn1 2.031(3)
O1 Zn1 1.907(2)
O2 Zn1 1.895(2)

loop_
_geom_torsion_atom_site_label_1
_geom_torsion_atom_site_label_2
_geom_torsion_atom_site_label_3
_geom_torsion_atom_site_label_4
_geom_torsion
O1 C1 C2 F1 -1.4(5)
C6 C1 C2 F1 -179.7(3)
O1 C1 C2 C3 178.8(3)
C6 C1 C2 C3 0.5(5)
F1 C2 C3 F2 -0.2(5)
C1 C2 C3 F2 179.6(3)
F1 C2 C3 C4 -179.7(3)
C1 C2 C3 C4 0.1(6)
F2 C3 C4 F3 -1.7(5)
C2 C3 C4 F3 177.7(3)
F2 C3 C4 C5 -179.2(3)
C2 C3 C4 C5 0.2(6)
F3 C4 C5 F4 0.1(5)
C3 C4 C5 F4 177.5(3)
F3 C4 C5 C6 -178.7(3)
C3 C4 C5 C6 -1.2(6)
F4 C5 C6 C1 -176.9(3)
C4 C5 C6 C1 1.8(5)
F4 C5 C6 C7 3.2(5)
C4 C5 C6 C7 -178.1(3)
O1 C1 C6 C5 -179.5(3)
C2 C1 C6 C5 -1.4(5)
O1 C1 C6 C7 0.4(5)
C2 C1 C6 C7 178.5(3)
C5 C6 C7 N1 -171.6(3)
C1 C6 C7 N1 8.5(5)
C5 C6 C7 S1 8.3(5)
C1 C6 C7 S1 -171.5(3)
C13 C8 C9 F5 178.3(3)
S1 C8 C9 F5 0.2(5)
C13 C8 C9 C10 -0.7(5)
S1 C8 C9 C10 -178.8(3)
F5 C9 C10 F6 -0.3(6)
C8 C9 C10 F6 178.8(3)
F5 C9 C10 C11 -178.9(3)
C8 C9 C10 C11 0.1(6)
F6 C10 C11 F7 1.7(5)
C9 C10 C11 F7 -179.6(3)
F6 C10 C11 C12 -178.0(3)
C9 C10 C11 C12 0.7(6)
F7 C11 C12 F8 -1.5(5)
C10 C11 C12 F8 178.2(3)
F7 C11 C12 C13 179.5(3)
C10 C11 C12 C13 -0.8(5)
C9 C8 C13 N1 -179.4(3)
S1 C8 C13 N1 -1.0(4)
C9 C8 C13 C12 0.6(5)
S1 C8 C13 C12 179.0(3)
F8 C12 C13 N1 1.1(5)
C11 C12 C13 N1 -179.8(3)
F8 C12 C13 C8 -178.9(3)
C11 C12 C13 C8 0.2(5)
C19 C14 C15 F9 179.9(3)
N2 C14 C15 F9 -0.4(5)
C19 C14 C15 C16 -1.7(5)
N2 C14 C15 C16 178.1(3)
F9 C15 C16 F10 -1.4(5)
C14 C15 C16 F10 -179.9(3)
F9 C15 C16 C17 179.0(3)
C14 C15 C16 C17 0.5(5)
F10 C16 C17 F11 1.7(5)
C15 C16 C17 F11 -178.8(3)
F10 C16 C17 C18 -179.5(3)
C15 C16 C17 C18 0.1(6)
F11 C17 C18 F12 0.5(5)
C16 C17 C18 F12 -178.3(3)
F11 C17 C18 C19 179.3(3)
C16 C17 C18 C19 0.5(5)
C15 C14 C19 C18 2.3(5)
N2 C14 C19 C18 -177.4(3)
C15 C14 C19 S2 179.7(3)
N2 C14 C19 S2 -0.1(4)
F12 C18 C19 C14 177.0(3)
C17 C18 C19 C14 -1.7(5)
F12 C18 C19 S2 0.2(5)
C17 C18 C19 S2 -178.6(3)
N2 C20 C21 C22 -175.9(3)
S2 C20 C21 C22 7.1(5)
N2 C20 C21 C26 6.2(5)
S2 C20 C21 C26 -170.8(3)
C26 C21 C22 C23 0.5(5)
C20 C21 C22 C23 -177.5(3)
C26 C21 C22 F13 -179.4(3)
C20 C21 C22 F13 2.5(5)
F13 C22 C23 F14 1.4(5)
C21 C22 C23 F14 -178.5(3)
F13 C22 C23 C24 -178.6(3)
C21 C22 C23 C24 1.4(6)
F14 C23 C24 F15 -1.2(6)
C22 C23 C24 F15 178.9(3)
F14 C23 C24 C25 179.2(3)
C22 C23 C24 C25 -0.7(6)
F15 C24 C25 F16 -1.3(5)
C23 C24 C25 F16 178.3(3)
F15 C24 C25 C26 178.5(3)
C23 C24 C25 C26 -2.0(6)
F16 C25 C26 O2 1.3(5)
C24 C25 C26 O2 -178.5(3)
F16 C25 C26 C21 -176.4(3)
C24 C25 C26 C21 3.8(5)
C22 C21 C26 O2 179.6(3)
C20 C21 C26 O2 -2.4(6)
C22 C21 C26 C25 -3.0(5)
C20 C21 C26 C25 175.1(3)
C6 C7 N1 C13 179.9(3)
S1 C7 N1 C13 -0.1(4)
C6 C7 N1 Zn1 -0.2(5)
S1 C7 N1 Zn1 179.78(15)
C8 C13 N1 C7 0.7(4)
C12 C13 N1 C7 -179.3(3)
C8 C13 N1 Zn1 -179.1(2)
C12 C13 N1 Zn1 0.8(5)
C21 C20 N2 C14 -178.2(3)
S2 C20 N2 C14 -1.1(4)
C21 C20 N2 Zn1 2.8(5)
S2 C20 N2 Zn1 179.93(15)
C19 C14 N2 C20 0.7(4)
C15 C14 N2 C20 -179.0(3)
C19 C14 N2 Zn1 179.7(2)
C15 C14 N2 Zn1 0.0(5)
C2 C1 O1 Zn1 164.7(2)
C6 C1 O1 Zn1 -17.1(5)
C25 C26 O2 Zn1 171.9(2)
C21 C26 O2 Zn1 -10.7(5)
C9 C8 S1 C7 179.0(4)
C13 C8 S1 C7 0.8(3)
N1 C7 S1 C8 -0.4(3)
C6 C7 S1 C8 179.6(3)
C14 C19 S2 C20 -0.4(3)
C18 C19 S2 C20 176.8(3)
N2 C20 S2 C19 0.9(3)
C21 C20 S2 C19 178.1(3)
C26 O2 Zn1 O1 139.3(3)
C26 O2 Zn1 N1 -112.6(3)
C26 O2 Zn1 N2 14.6(3)
C1 O1 Zn1 O2 150.1(3)
C1 O1 Zn1 N1 19.2(3)
C1 O1 Zn1 N2 -104.4(3)
C7 N1 Zn1 O2 -125.5(3)
C13 N1 Zn1 O2 54.4(3)
C7 N1 Zn1 O1 -10.6(3)
C13 N1 Zn1 O1 169.2(3)
C7 N1 Zn1 N2 117.0(3)
C13 N1 Zn1 N2 -63.2(3)
C20 N2 Zn1 O2 -10.8(3)
C14 N2 Zn1 O2 170.3(3)
C20 N2 Zn1 O1 -123.8(3)
C14 N2 Zn1 O1 57.3(3)
C20 N2 Zn1 N1 124.3(3)
C14 N2 Zn1 N1 -54.5(3)
